data_2222905
loop_
_publ_author_name
'Fun, Hoong-Kun'
'Goh, Jia Hao'
'Rai, Sankappa'
'Shetty, Prakash'
'Isloor, Arun M.'

_publ_section_title
;
 4-(4-Fluorophenoxy)benzoic acid
;
_journal_coeditor_code TK2506
_journal_issue 8
_journal_name_full 'Acta Crystallographica Section E'
_journal_page_first o1971
_journal_paper_doi 10.1107/S1600536809028232
_journal_volume 65
_journal_year 2009
_chemical_formula_iupac 'C13 H9 F O3'
_chemical_formula_moiety 'C13 H9 F O3'
_chemical_formula_sum 'C13 H9 F O3'
_chemical_formula_weight 232.20
_chemical_name_systematic
;
4-(4-Fluorophenoxy)benzoic acid
;
_space_group_IT_number 2
_symmetry_cell_setting triclinic
_symmetry_space_group_name_Hall '-P 1'
_symmetry_space_group_name_H-M 'P -1'
_atom_sites_solution_hydrogens geom
_atom_sites_solution_primary direct
_atom_sites_solution_secondary difmap
_audit_creation_method SHELXL-97
_cell_angle_alpha 91.8030(10)
_cell_angle_beta 96.3210(10)
_cell_angle_gamma 106.0270(10)
_cell_formula_units_Z 2
_cell_length_a 5.88500(10)
_cell_length_b 7.8526(2)
_cell_length_c 12.0250(2)
_cell_measurement_reflns_used 7298
_cell_measurement_temperature 100.00(10)
_cell_measurement_theta_max 33.2
_cell_measurement_theta_min 2.7
_cell_volume 529.745(19)
_computing_cell_refinement 'SAINT (Bruker, 2005)'
_computing_data_collection 'APEX2 (Bruker, 2005)'
_computing_data_reduction 'SAINT (Bruker, 2005)'
_computing_molecular_graphics 'SHELXTL (Sheldrick, 2008)'
_computing_publication_material
;
SHELXTL (Sheldrick, 2008) and PLATON (Spek, 2009)
;
_computing_structure_refinement 'SHELXTL (Sheldrick, 2008)'
_computing_structure_solution 'SHELXTL (Sheldrick, 2008)'
_diffrn_ambient_temperature 100.00(10)
_diffrn_measured_fraction_theta_full 0.992
_diffrn_measured_fraction_theta_max 0.992
_diffrn_measurement_device_type
;
Bruker SMART APEXII CCD area-detector
;
_diffrn_measurement_method '\f and \w'
_diffrn_radiation_monochromator graphite
_diffrn_radiation_source 'fine-focus sealed tube'
_diffrn_radiation_type MoK\a
_diffrn_radiation_wavelength 0.71073
_diffrn_reflns_av_R_equivalents 0.023
_diffrn_reflns_av_sigmaI/netI 0.024
_diffrn_reflns_limit_h_max 9
_diffrn_reflns_limit_h_min -9
_diffrn_reflns_limit_k_max 12
_diffrn_reflns_limit_k_min -12
_diffrn_reflns_limit_l_max 18
_diffrn_reflns_limit_l_min -18
_diffrn_reflns_number 17124
_diffrn_reflns_theta_full 33.3
_diffrn_reflns_theta_max 33.3
_diffrn_reflns_theta_min 2.7
_diffrn_standards_number 0
_exptl_absorpt_coefficient_mu 0.115
_exptl_absorpt_correction_T_max 0.984
_exptl_absorpt_correction_T_min 0.958
_exptl_absorpt_correction_type multi-scan
_exptl_absorpt_process_details '(<i>SADABS</i>; Bruker, 2005)'
_exptl_crystal_colour colourless
_exptl_crystal_density_diffrn 1.456
_exptl_crystal_density_method 'not measured'
_exptl_crystal_description block
_exptl_crystal_F_000 240
_exptl_crystal_size_max 0.382
_exptl_crystal_size_mid 0.219
_exptl_crystal_size_min 0.138
_refine_diff_density_max 0.48
_refine_diff_density_min -0.26
_refine_ls_extinction_method none
_refine_ls_goodness_of_fit_ref 1.04
_refine_ls_hydrogen_treatment refall
_refine_ls_matrix_type full
_refine_ls_number_parameters 190
_refine_ls_number_reflns 4049
_refine_ls_number_restraints 0
_refine_ls_restrained_S_all 1.04
_refine_ls_R_factor_all 0.057
_refine_ls_R_factor_gt 0.045
_refine_ls_shift/su_max_lt 0.001
_refine_ls_shift/su_mean 0.000
_refine_ls_structure_factor_coef Fsqd
_refine_ls_weighting_details 'calc w=1/[\s^2^(Fo^2^)+(0.0614P)^2^+0.1453P] where P=(Fo^2^+2Fc^2^)/3'
_refine_ls_weighting_scheme calc
_refine_ls_wR_factor_gt 0.115
_refine_ls_wR_factor_ref 0.123
_reflns_number_gt 3329
_reflns_number_total 4049
_reflns_threshold_expression I>2\s(I)
_cod_data_source_file tk2506.cif
_cod_data_source_block I
_cod_original_cell_volume 529.745(18)
_cod_database_code 2222905
_cod_database_fobs_code 2222905

loop_
_symmetry_equiv_pos_as_xyz
'x, y, z'
'-x, -y, -z'

loop_
_atom_site_type_symbol
_atom_site_label
_atom_site_fract_x
_atom_site_fract_y
_atom_site_fract_z
_atom_site_U_iso_or_equiv
_atom_site_adp_type
_atom_site_calc_flag
_atom_site_refinement_flags
_atom_site_occupancy
_atom_site_disorder_assembly
_atom_site_disorder_group
F F1 0.72786(13) 0.78346(9) 0.39118(6) 0.02925(17) Uani d . 1 . .
O O1 0.21383(14) 0.80788(9) 0.74196(6) 0.02239(16) Uani d . 1 . .
O O2 -0.50311(14) 0.22204(10) 0.97542(7) 0.02221(17) Uani d . 1 . .
O O3 -0.26343(13) 0.05949(9) 0.93084(6) 0.01906(15) Uani d . 1 . .
C C1 0.22933(18) 0.70062(13) 0.55272(9) 0.01978(19) Uani d . 1 . .
C C2 0.36012(18) 0.69543(13) 0.46395(8) 0.02022(19) Uani d . 1 . .
C C3 0.59978(18) 0.78592(13) 0.47858(8) 0.01926(19) Uani d . 1 . .
C C4 0.71427(18) 0.88095(13) 0.57691(9) 0.02004(19) Uani d . 1 . .
C C5 0.58253(18) 0.88423(13) 0.66581(8) 0.01836(18) Uani d . 1 . .
C C6 0.34309(17) 0.79342(12) 0.65322(8) 0.01679(17) Uani d . 1 . .
C C7 0.08790(17) 0.65375(12) 0.78461(8) 0.01647(17) Uani d . 1 . .
C C8 -0.09821(18) 0.66886(12) 0.84280(8) 0.01712(18) Uani d . 1 . .
C C9 -0.23330(17) 0.52057(12) 0.88889(8) 0.01649(17) Uani d . 1 . .
C C10 -0.17956(16) 0.35800(12) 0.87894(7) 0.01449(16) Uani d . 1 . .
C C11 0.01210(17) 0.34637(12) 0.82318(8) 0.01577(17) Uani d . 1 . .
C C12 0.14587(17) 0.49364(12) 0.77501(8) 0.01720(18) Uani d . 1 . .
C C13 -0.31845(16) 0.20040(12) 0.93050(7) 0.01521(17) Uani d . 1 . .
H H1O2 -0.578(4) 0.120(3) 1.0074(18) 0.067(6) Uiso d . 1 . .
H H1A 0.061(3) 0.6429(19) 0.5446(12) 0.027(4) Uiso d . 1 . .
H H2A 0.287(3) 0.634(2) 0.3911(13) 0.030(4) Uiso d . 1 . .
H H4A 0.883(2) 0.9437(18) 0.5838(12) 0.023(3) Uiso d . 1 . .
H H5A 0.653(3) 0.9516(19) 0.7372(13) 0.028(4) Uiso d . 1 . .
H H8A -0.134(3) 0.780(2) 0.8501(12) 0.027(4) Uiso d . 1 . .
H H9A -0.366(3) 0.5275(19) 0.9281(12) 0.025(3) Uiso d . 1 . .
H H11A 0.051(2) 0.2356(18) 0.8193(11) 0.020(3) Uiso d . 1 . .
H H12A 0.279(3) 0.4852(19) 0.7355(12) 0.026(3) Uiso d . 1 . .

loop_
_atom_site_aniso_label
_atom_site_aniso_U_11
_atom_site_aniso_U_22
_atom_site_aniso_U_33
_atom_site_aniso_U_12
_atom_site_aniso_U_13
_atom_site_aniso_U_23
F1 0.0317(4) 0.0303(3) 0.0262(3) 0.0042(3) 0.0181(3) -0.0015(3)
O1 0.0293(4) 0.0139(3) 0.0247(4) 0.0022(3) 0.0160(3) 0.0027(3)
O2 0.0236(4) 0.0175(3) 0.0295(4) 0.0067(3) 0.0162(3) 0.0065(3)
O3 0.0238(4) 0.0146(3) 0.0205(3) 0.0054(3) 0.0091(3) 0.0029(2)
C1 0.0177(4) 0.0185(4) 0.0211(4) 0.0009(3) 0.0045(3) 0.0007(3)
C2 0.0223(5) 0.0193(4) 0.0176(4) 0.0030(3) 0.0037(3) 0.0002(3)
C3 0.0217(4) 0.0183(4) 0.0193(4) 0.0052(3) 0.0099(3) 0.0027(3)
C4 0.0163(4) 0.0189(4) 0.0239(5) 0.0025(3) 0.0052(3) 0.0006(3)
C5 0.0196(4) 0.0166(4) 0.0179(4) 0.0032(3) 0.0030(3) 0.0008(3)
C6 0.0200(4) 0.0132(4) 0.0178(4) 0.0033(3) 0.0079(3) 0.0031(3)
C7 0.0186(4) 0.0142(4) 0.0156(4) 0.0015(3) 0.0054(3) 0.0019(3)
C8 0.0211(4) 0.0148(4) 0.0172(4) 0.0061(3) 0.0067(3) 0.0028(3)
C9 0.0176(4) 0.0171(4) 0.0164(4) 0.0057(3) 0.0061(3) 0.0027(3)
C10 0.0159(4) 0.0143(4) 0.0131(4) 0.0033(3) 0.0038(3) 0.0019(3)
C11 0.0167(4) 0.0147(4) 0.0161(4) 0.0039(3) 0.0043(3) 0.0012(3)
C12 0.0166(4) 0.0166(4) 0.0188(4) 0.0035(3) 0.0066(3) 0.0013(3)
C13 0.0169(4) 0.0153(4) 0.0131(4) 0.0032(3) 0.0040(3) 0.0008(3)

loop_
_atom_type_symbol
_atom_type_description
_atom_type_scat_dispersion_real
_atom_type_scat_dispersion_imag
_atom_type_scat_source
C C 0.0033 0.0016 'International Tables Vol C Tables 4.2.6.8 and 6.1.1.4'
H H 0.0000 0.0000 'International Tables Vol C Tables 4.2.6.8 and 6.1.1.4'
O O 0.0106 0.0060 'International Tables Vol C Tables 4.2.6.8 and 6.1.1.4'
F F 0.0171 0.0103 'International Tables Vol C Tables 4.2.6.8 and 6.1.1.4'

loop_
_geom_angle_atom_site_label_1
_geom_angle_atom_site_label_2
_geom_angle_atom_site_label_3
_geom_angle_site_symmetry_1
_geom_angle_site_symmetry_3
_geom_angle
_geom_angle_publ_flag
C7 O1 C6 . . 118.23(7) ?
C13 O2 H1O2 . . 109.9(13) ?
C2 C1 C6 . . 119.42(9) ?
C2 C1 H1A . . 120.5(9) ?
C6 C1 H1A . . 120.1(9) ?
C3 C2 C1 . . 118.26(9) ?
C3 C2 H2A . . 119.4(9) ?
C1 C2 H2A . . 122.2(9) ?
F1 C3 C4 . . 118.50(9) ?
F1 C3 C2 . . 118.45(9) ?
C4 C3 C2 . . 123.04(9) ?
C3 C4 C5 . . 118.37(9) ?
C3 C4 H4A . . 120.6(8) ?
C5 C4 H4A . . 121.0(8) ?
C6 C5 C4 . . 119.50(9) ?
C6 C5 H5A . . 118.4(9) ?
C4 C5 H5A . . 122.1(9) ?
C5 C6 C1 . . 121.40(9) ?
C5 C6 O1 . . 117.85(9) ?
C1 C6 O1 . . 120.60(9) ?
O1 C7 C8 . . 115.55(8) ?
O1 C7 C12 . . 123.17(9) ?
C8 C7 C12 . . 121.23(8) ?
C9 C8 C7 . . 119.35(9) ?
C9 C8 H8A . . 120.3(9) ?
C7 C8 H8A . . 120.3(9) ?
C8 C9 C10 . . 120.22(9) ?
C8 C9 H9A . . 120.7(9) ?
C10 C9 H9A . . 119.1(9) ?
C11 C10 C9 . . 119.70(8) ?
C11 C10 C13 . . 119.66(8) ?
C9 C10 C13 . . 120.60(8) ?
C12 C11 C10 . . 120.43(8) ?
C12 C11 H11A . . 120.5(8) ?
C10 C11 H11A . . 119.1(8) ?
C11 C12 C7 . . 119.03(9) ?
C11 C12 H12A . . 120.4(9) ?
C7 C12 H12A . . 120.6(9) ?
O3 C13 O2 . . 123.01(9) ?
O3 C13 C10 . . 122.01(8) ?
O2 C13 C10 . . 114.98(8) ?

loop_
_geom_bond_atom_site_label_1
_geom_bond_atom_site_label_2
_geom_bond_site_symmetry_2
_geom_bond_distance
_geom_bond_publ_flag
F1 C3 . 1.3617(11) ?
O1 C7 . 1.3801(11) ?
O1 C6 . 1.3961(11) ?
O2 C13 . 1.3142(11) ?
O2 H1O2 . 0.92(2) ?
O3 C13 . 1.2357(11) ?
C1 C2 . 1.3889(14) ?
C1 C6 . 1.3917(14) ?
C1 H1A . 0.960(15) ?
C2 C3 . 1.3817(14) ?
C2 H2A . 0.981(15) ?
C3 C4 . 1.3786(14) ?
C4 C5 . 1.3916(14) ?
C4 H4A . 0.971(14) ?
C5 C6 . 1.3814(14) ?
C5 H5A . 0.980(15) ?
C7 C8 . 1.3923(13) ?
C7 C12 . 1.3953(13) ?
C8 C9 . 1.3863(13) ?
C8 H8A . 0.959(15) ?
C9 C10 . 1.4021(13) ?
C9 H9A . 0.967(14) ?
C10 C11 . 1.3963(13) ?
C10 C13 . 1.4783(13) ?
C11 C12 . 1.3901(13) ?
C11 H11A . 0.961(13) ?
C12 H12A . 0.978(15) ?

loop_
_geom_hbond_atom_site_label_D
_geom_hbond_atom_site_label_H
_geom_hbond_atom_site_label_A
_geom_hbond_site_symmetry_A
_geom_hbond_distance_DH
_geom_hbond_distance_HA
_geom_hbond_distance_DA
_geom_hbond_angle_DHA
_geom_hbond_publ_flag
O2 H1O2 O3 2_457 0.92(2) 1.70(2) 2.6204(11) 175(2) yes
C5 H5A O3 1_665 0.980(15) 2.403(15) 3.3573(12) 164.3(14) yes
C9 H9A O2 2_467 0.969(17) 2.588(16) 3.3519(13) 135.9(11) yes
C2 H2A Cg2 2_566 0.981(15) 2.928(16) 3.9014(10) 172.1(13) yes

loop_
_geom_torsion_atom_site_label_1
_geom_torsion_atom_site_label_2
_geom_torsion_atom_site_label_3
_geom_torsion_atom_site_label_4
_geom_torsion_site_symmetry_1
_geom_torsion_site_symmetry_2
_geom_torsion_site_symmetry_3
_geom_torsion_site_symmetry_4
_geom_torsion
_geom_torsion_publ_flag
C6 C1 C2 C3 . . . . -1.01(15) ?
C1 C2 C3 F1 . . . . -179.00(9) ?
C1 C2 C3 C4 . . . . -0.10(16) ?
F1 C3 C4 C5 . . . . 179.56(9) ?
C2 C3 C4 C5 . . . . 0.66(16) ?
C3 C4 C5 C6 . . . . -0.11(15) ?
C4 C5 C6 C1 . . . . -1.01(15) ?
C4 C5 C6 O1 . . . . -176.49(9) ?
C2 C1 C6 C5 . . . . 1.58(15) ?
C2 C1 C6 O1 . . . . 176.94(9) ?
C7 O1 C6 C5 . . . . -125.60(10) ?
C7 O1 C6 C1 . . . . 58.88(13) ?
C6 O1 C7 C8 . . . . -158.42(9) ?
C6 O1 C7 C12 . . . . 24.07(14) ?
O1 C7 C8 C9 . . . . -179.70(9) ?
C12 C7 C8 C9 . . . . -2.13(15) ?
C7 C8 C9 C10 . . . . 1.33(14) ?
C8 C9 C10 C11 . . . . 0.55(14) ?
C8 C9 C10 C13 . . . . 178.31(9) ?
C9 C10 C11 C12 . . . . -1.68(14) ?
C13 C10 C11 C12 . . . . -179.47(8) ?
C10 C11 C12 C7 . . . . 0.91(14) ?
O1 C7 C12 C11 . . . . 178.39(9) ?
C8 C7 C12 C11 . . . . 1.01(15) ?
C11 C10 C13 O3 . . . . 3.66(14) ?
C9 C10 C13 O3 . . . . -174.10(9) ?
C11 C10 C13 O2 . . . . -176.33(8) ?
C9 C10 C13 O2 . . . . 5.90(13) ?

loop_
_cod_related_entry_id
_cod_related_entry_database
_cod_related_entry_code
1 ChemSpider 4184797
